data_4068186
loop_
_publ_author_name
'Adams, Jeramie J.'
'Arulsamy, Navamoney'
'Roddick, Dean M.'

_publ_section_title
;
 Investigation of IridiumCF3PCP Pincer Catalytic Dehydrogenation and
 Decarbonylation Chemistry
;
_journal_issue 4
_journal_name_full Organometallics
_journal_page_first 1439
_journal_paper_doi 10.1021/om2011886
_journal_volume 31
_journal_year 2012
_chemical_formula_moiety 'C17 H15 F12 Ir P2'
_chemical_formula_sum 'C17 H15 F12 Ir P2'
_chemical_formula_weight 701.43
_chemical_name_common (CF3-PCP)Ir(?-4-C5H8)
_chemical_name_systematic
; 
 ? 
;
_space_group_IT_number 14
_symmetry_cell_setting monoclinic
_symmetry_space_group_name_Hall '-P 2yn'
_symmetry_space_group_name_H-M 'P 1 21/n 1'
_atom_sites_solution_hydrogens geom
_atom_sites_solution_primary direct
_atom_sites_solution_secondary difmap
_audit_creation_method SHELXL-97
_cell_angle_alpha 90.00
_cell_angle_beta 100.13
_cell_angle_gamma 90.00
_cell_formula_units_Z 4
_cell_length_a 10.8217(1)
_cell_length_b 13.8134(1)
_cell_length_c 13.9423(1)
_cell_measurement_reflns_used 9935
_cell_measurement_temperature 150(2)
_cell_measurement_theta_max 35.03
_cell_measurement_theta_min 2.20
_cell_volume 2051.67(3)
_computing_cell_refinement 'Bruker SAINT'
_computing_data_collection 'Bruker APEX2'
_computing_data_reduction 'Bruker SAINT'
_computing_molecular_graphics 'Bruker SHELXTL'
_computing_publication_material 'Bruker SHELXTL'
_computing_structure_refinement 'SHELXL-97 (Sheldrick, 2008)'
_computing_structure_solution 'SHELXS-97 (Sheldrick, 2008)'
_diffrn_ambient_temperature 150(2)
_diffrn_measured_fraction_theta_full 0.999
_diffrn_measured_fraction_theta_max 0.999
_diffrn_measurement_device_type 'Bruker APEX-II CCD'
_diffrn_measurement_method '\f and \w scans'
_diffrn_radiation_monochromator graphite
_diffrn_radiation_source 'fine-focus sealed tube'
_diffrn_radiation_type MoK\a
_diffrn_radiation_wavelength 0.71073
_diffrn_reflns_av_R_equivalents 0.0263
_diffrn_reflns_av_sigmaI/netI 0.0266
_diffrn_reflns_limit_h_max 16
_diffrn_reflns_limit_h_min -16
_diffrn_reflns_limit_k_max 17
_diffrn_reflns_limit_k_min -21
_diffrn_reflns_limit_l_max 21
_diffrn_reflns_limit_l_min -21
_diffrn_reflns_number 30308
_diffrn_reflns_theta_full 33.72
_diffrn_reflns_theta_max 33.72
_diffrn_reflns_theta_min 2.09
_exptl_absorpt_coefficient_mu 6.774
_exptl_absorpt_correction_T_max 0.7469
_exptl_absorpt_correction_T_min 0.5622
_exptl_absorpt_correction_type multi-scan
_exptl_absorpt_process_details 'SADABS (Bruker AXS Inc., 2008)'
_exptl_crystal_colour colourless
_exptl_crystal_density_diffrn 2.271
_exptl_crystal_density_method 'not measured'
_exptl_crystal_description rectangular
_exptl_crystal_F_000 1328
_exptl_crystal_size_max 0.26
_exptl_crystal_size_mid 0.15
_exptl_crystal_size_min 0.14
_refine_diff_density_max 1.301
_refine_diff_density_min -0.687
_refine_diff_density_rms 0.113
_refine_ls_extinction_method none
_refine_ls_goodness_of_fit_ref 1.010
_refine_ls_hydrogen_treatment refall
_refine_ls_matrix_type full
_refine_ls_number_parameters 349
_refine_ls_number_reflns 8190
_refine_ls_number_restraints 0
_refine_ls_restrained_S_all 1.010
_refine_ls_R_factor_all 0.0273
_refine_ls_R_factor_gt 0.0199
_refine_ls_shift/su_max 0.006
_refine_ls_shift/su_mean 0.000
_refine_ls_structure_factor_coef Fsqd
_refine_ls_weighting_details 'calc w=1/[\s^2^(Fo^2^)+(0.0212P)^2^+0.2110P] where P=(Fo^2^+2Fc^2^)/3'
_refine_ls_weighting_scheme calc
_refine_ls_wR_factor_gt 0.0414
_refine_ls_wR_factor_ref 0.0434
_reflns_number_gt 7060
_reflns_number_total 8190
_reflns_threshold_expression >2sigma(I)
_cod_data_source_file om2011886_si_002.cif
_cod_data_source_block jja152
_cod_depositor_comments
;
The following automatic conversions were performed:

'_symmetry_cell_setting' value 'Monoclinic' changed to 'monoclinic'
according to /home/saulius/struct/CIF-dictionaries/cif_core.dic
dictionary named 'cif_core.dic' version 2.4.1 from 2010-06-29.

Automatic conversion script
Id: cif_fix_values 1715 2011-07-08 13:25:40Z adriana 
;
_cod_original_sg_symbol_H-M P2(1)/n
_cod_database_code 4068186

loop_
_symmetry_equiv_pos_as_xyz
'x, y, z'
'-x+1/2, y+1/2, -z+1/2'
'-x, -y, -z'
'x-1/2, -y-1/2, z-1/2'

loop_
_atom_site_label
_atom_site_type_symbol
_atom_site_fract_x
_atom_site_fract_y
_atom_site_fract_z
_atom_site_U_iso_or_equiv
_atom_site_adp_type
_atom_site_occupancy
_atom_site_symmetry_multiplicity
_atom_site_calc_flag
Ir1 Ir 0.575387(6) 0.327560(5) 0.861801(5) 0.01404(2) Uani 1 1 d
C1 C 0.53907(16) 0.21169(13) 0.76349(13) 0.0161(3) Uani 1 1 d
P1 P 0.51258(4) 0.40406(3) 0.72109(4) 0.01633(9) Uani 1 1 d
P2 P 0.43335(4) 0.24159(4) 0.92399(3) 0.01638(9) Uani 1 1 d
C13 C 0.64872(19) 0.43487(18) 0.98211(18) 0.0272(4) Uani 1 1 d
H13A H 0.658(3) 0.399(2) 1.039(2) 0.039(8) Uiso 1 1 d
H13B H 0.612(3) 0.496(2) 0.987(2) 0.037(7) Uiso 1 1 d
C14 C 0.73452(17) 0.42307(15) 0.91833(15) 0.0224(4) Uani 1 1 d
H14 H 0.752(2) 0.4746(19) 0.8793(18) 0.028(6) Uiso 1 1 d
C15 C 0.77882(16) 0.32856(14) 0.89748(14) 0.0195(3) Uani 1 1 d
C16 C 0.73243(18) 0.25127(16) 0.94938(15) 0.0224(4) Uani 1 1 d
H16A H 0.7286(19) 0.2608(15) 1.0183(16) 0.013(5) Uiso 1 1 d
H16B H 0.751(3) 0.1878(19) 0.929(2) 0.029(7) Uiso 1 1 d
C17 C 0.86202(19) 0.31260(17) 0.82327(17) 0.0255(4) Uani 1 1 d
H17A H 0.832(2) 0.2532(19) 0.7832(18) 0.029(7) Uiso 1 1 d
H17B H 0.852(2) 0.368(2) 0.777(2) 0.032(7) Uiso 1 1 d
H17C H 0.952(3) 0.302(2) 0.856(2) 0.052(9) Uiso 1 1 d
C2 C 0.49957(16) 0.12168(13) 0.79411(14) 0.0182(3) Uani 1 1 d
C3 C 0.47695(18) 0.04391(15) 0.72991(16) 0.0228(4) Uani 1 1 d
H3 H 0.450(2) -0.011(2) 0.7473(19) 0.029(6) Uiso 1 1 d
C4 C 0.49140(19) 0.05519(16) 0.63358(16) 0.0248(4) Uani 1 1 d
H4 H 0.476(2) 0.004(2) 0.5927(19) 0.030(7) Uiso 1 1 d
C5 C 0.52119(19) 0.14530(16) 0.60026(15) 0.0229(4) Uani 1 1 d
H5 H 0.528(2) 0.1570(17) 0.5348(19) 0.021(6) Uiso 1 1 d
C6 C 0.54238(16) 0.22339(14) 0.66391(13) 0.0178(3) Uani 1 1 d
C7 C 0.5575(2) 0.32476(14) 0.62723(16) 0.0230(4) Uani 1 1 d
H7A H 0.508(3) 0.3415(19) 0.565(2) 0.039(8) Uiso 1 1 d
H7B H 0.642(3) 0.340(2) 0.626(2) 0.043(8) Uiso 1 1 d
C8 C 0.34404(18) 0.43405(15) 0.67073(15) 0.0228(4) Uani 1 1 d
F8A F 0.27253(12) 0.35667(11) 0.67547(11) 0.0350(3) Uani 1 1 d
F8B F 0.32054(13) 0.46275(11) 0.57729(10) 0.0391(3) Uani 1 1 d
F8C F 0.30212(13) 0.50364(12) 0.72294(12) 0.0465(4) Uani 1 1 d
C9 C 0.5788(2) 0.52370(16) 0.69046(16) 0.0263(4) Uani 1 1 d
F9A F 0.54255(14) 0.55247(11) 0.59875(10) 0.0398(3) Uani 1 1 d
F9B F 0.70354(14) 0.51934(13) 0.70364(14) 0.0579(5) Uani 1 1 d
F9C F 0.5485(2) 0.59331(11) 0.74667(13) 0.0587(5) Uani 1 1 d
C10 C 0.46885(19) 0.11587(14) 0.89585(15) 0.0209(4) Uani 1 1 d
H10A H 0.403(2) 0.0740(17) 0.8990(16) 0.020(6) Uiso 1 1 d
H10B H 0.537(2) 0.0994(18) 0.9466(19) 0.028(6) Uiso 1 1 d
C11 C 0.25798(18) 0.24622(15) 0.88168(15) 0.0235(4) Uani 1 1 d
F11A F 0.22888(11) 0.21330(10) 0.79091(9) 0.0298(3) Uani 1 1 d
F11B F 0.21425(13) 0.33667(10) 0.88290(13) 0.0369(3) Uani 1 1 d
F11C F 0.19253(12) 0.19229(11) 0.93559(11) 0.0367(3) Uani 1 1 d
C12 C 0.42790(19) 0.23624(17) 1.05816(15) 0.0261(4) Uani 1 1 d
F12A F 0.54100(13) 0.25053(12) 1.11122(9) 0.0408(4) Uani 1 1 d
F12B F 0.35138(13) 0.30314(11) 1.08388(10) 0.0378(3) Uani 1 1 d
F12C F 0.38785(15) 0.15017(11) 1.08566(10) 0.0402(3) Uani 1 1 d

loop_
_atom_site_aniso_label
_atom_site_aniso_U_11
_atom_site_aniso_U_22
_atom_site_aniso_U_33
_atom_site_aniso_U_23
_atom_site_aniso_U_13
_atom_site_aniso_U_12
Ir1 0.01203(3) 0.01548(3) 0.01447(3) -0.00084(2) 0.00193(2) -0.00029(2)
C1 0.0143(7) 0.0163(8) 0.0177(8) -0.0006(6) 0.0026(6) 0.0026(6)
P1 0.01597(19) 0.0153(2) 0.0178(2) 0.00224(17) 0.00342(17) 0.00042(16)
P2 0.01529(19) 0.0197(2) 0.0146(2) 0.00014(17) 0.00376(16) -0.00100(16)
C13 0.0210(9) 0.0288(11) 0.0311(12) -0.0111(9) 0.0029(8) -0.0017(8)
C14 0.0161(8) 0.0229(10) 0.0266(10) -0.0059(8) -0.0006(7) -0.0044(7)
C15 0.0118(7) 0.0251(9) 0.0205(9) -0.0033(7) -0.0001(6) -0.0003(6)
C16 0.0180(8) 0.0261(10) 0.0215(9) 0.0032(8) -0.0010(7) 0.0036(7)
C17 0.0170(8) 0.0317(12) 0.0287(11) -0.0028(9) 0.0067(8) 0.0014(7)
C2 0.0166(7) 0.0178(9) 0.0199(9) 0.0004(7) 0.0029(7) 0.0016(6)
C3 0.0213(8) 0.0177(9) 0.0295(10) -0.0027(8) 0.0046(8) 0.0000(7)
C4 0.0245(9) 0.0239(10) 0.0251(10) -0.0103(8) 0.0021(8) 0.0022(7)
C5 0.0238(9) 0.0272(10) 0.0178(9) -0.0036(8) 0.0036(7) 0.0075(7)
C6 0.0173(7) 0.0201(9) 0.0162(8) 0.0001(7) 0.0034(6) 0.0028(6)
C7 0.0271(9) 0.0240(10) 0.0200(9) 0.0029(8) 0.0101(8) 0.0055(7)
C8 0.0204(8) 0.0224(9) 0.0249(10) 0.0019(8) 0.0018(7) 0.0036(7)
F8A 0.0230(6) 0.0388(8) 0.0396(8) 0.0085(6) -0.0049(6) -0.0105(5)
F8B 0.0322(7) 0.0514(9) 0.0307(7) 0.0184(6) -0.0033(6) 0.0040(6)
F8C 0.0350(7) 0.0476(9) 0.0535(9) -0.0186(7) -0.0018(7) 0.0225(7)
C9 0.0304(10) 0.0226(10) 0.0248(10) 0.0055(8) 0.0018(8) -0.0072(8)
F9A 0.0523(9) 0.0360(8) 0.0286(7) 0.0159(6) 0.0007(6) -0.0126(6)
F9B 0.0271(7) 0.0641(11) 0.0783(12) 0.0388(10) -0.0021(7) -0.0178(7)
F9C 0.1057(15) 0.0233(8) 0.0552(10) -0.0128(7) 0.0366(10) -0.0265(8)
C10 0.0230(9) 0.0182(9) 0.0220(9) 0.0021(7) 0.0054(7) -0.0012(7)
C11 0.0174(8) 0.0277(10) 0.0257(10) 0.0013(8) 0.0047(7) -0.0039(7)
F11A 0.0246(6) 0.0378(7) 0.0245(6) 0.0001(5) -0.0028(5) -0.0079(5)
F11B 0.0223(6) 0.0344(8) 0.0535(10) -0.0028(6) 0.0052(6) 0.0075(5)
F11C 0.0237(6) 0.0512(9) 0.0370(8) 0.0083(6) 0.0106(6) -0.0114(6)
C12 0.0263(9) 0.0350(12) 0.0178(9) 0.0016(8) 0.0060(8) -0.0007(8)
F12A 0.0300(7) 0.0736(11) 0.0170(6) 0.0013(6) -0.0012(5) -0.0034(7)
F12B 0.0397(8) 0.0509(9) 0.0256(7) -0.0093(6) 0.0132(6) 0.0068(6)
F12C 0.0557(9) 0.0427(8) 0.0255(7) 0.0083(6) 0.0162(7) -0.0060(7)

loop_
_atom_type_symbol
_atom_type_description
_atom_type_scat_dispersion_real
_atom_type_scat_dispersion_imag
_atom_type_scat_source
C C 0.0033 0.0016 'International Tables Vol C Tables 4.2.6.8 and 6.1.1.4'
H H 0.0000 0.0000 'International Tables Vol C Tables 4.2.6.8 and 6.1.1.4'
F F 0.0171 0.0103 'International Tables Vol C Tables 4.2.6.8 and 6.1.1.4'
P P 0.1023 0.0942 'International Tables Vol C Tables 4.2.6.8 and 6.1.1.4'
Ir Ir -1.4442 7.9887 'International Tables Vol C Tables 4.2.6.8 and 6.1.1.4'

loop_
_geom_angle_atom_site_label_1
_geom_angle_atom_site_label_2
_geom_angle_atom_site_label_3
_geom_angle
C1 Ir1 C15 102.73(7)
C1 Ir1 C16 92.01(8)
C15 Ir1 C16 38.35(7)
C1 Ir1 C14 137.34(7)
C15 Ir1 C14 38.39(7)
C16 Ir1 C14 66.79(8)
C1 Ir1 P1 78.08(5)
C15 Ir1 P1 109.82(5)
C16 Ir1 P1 144.03(5)
C14 Ir1 P1 97.43(6)
C1 Ir1 P2 77.62(5)
C15 Ir1 P2 130.83(5)
C16 Ir1 P2 92.72(5)
C14 Ir1 P2 136.67(6)
P1 Ir1 P2 118.022(17)
C1 Ir1 C13 168.41(8)
C15 Ir1 C13 67.57(7)
C16 Ir1 C13 76.44(9)
C14 Ir1 C13 36.50(7)
P1 Ir1 C13 110.69(7)
P2 Ir1 C13 103.58(6)
C6 C1 C2 117.65(17)
C6 C1 Ir1 121.56(13)
C2 C1 Ir1 120.55(13)
C7 P1 C9 101.73(10)
C7 P1 C8 103.07(10)
C9 P1 C8 96.02(9)
C7 P1 Ir1 105.47(7)
C9 P1 Ir1 123.21(7)
C8 P1 Ir1 123.98(7)
C10 P2 C12 102.67(10)
C10 P2 C11 101.65(9)
C12 P2 C11 96.10(9)
C10 P2 Ir1 103.63(6)
C12 P2 Ir1 123.37(7)
C11 P2 Ir1 125.69(7)
C14 C13 Ir1 68.96(12)
C14 C13 H13A 119.8(18)
Ir1 C13 H13A 104.4(18)
C14 C13 H13B 119.1(17)
Ir1 C13 H13B 123.2(17)
H13A C13 H13B 114(2)
C13 C14 C15 121.0(2)
C13 C14 Ir1 74.54(12)
C15 C14 Ir1 69.59(10)
C13 C14 H14 120.1(15)
C15 C14 H14 117.8(16)
Ir1 C14 H14 118.1(16)
C16 C15 C14 114.61(17)
C16 C15 C17 123.05(18)
C14 C15 C17 122.27(18)
C16 C15 Ir1 71.27(10)
C14 C15 Ir1 72.02(10)
C17 C15 Ir1 123.22(14)
C15 C16 Ir1 70.38(11)
C15 C16 H16A 118.4(13)
Ir1 C16 H16A 108.7(12)
C15 C16 H16B 115.5(16)
Ir1 C16 H16B 117.6(17)
H16A C16 H16B 117(2)
C15 C17 H17A 108.8(14)
C15 C17 H17B 109.1(15)
H17A C17 H17B 106(2)
C15 C17 H17C 111.1(19)
H17A C17 H17C 109(2)
H17B C17 H17C 113(2)
C3 C2 C1 121.06(18)
C3 C2 C10 121.22(17)
C1 C2 C10 117.38(16)
C4 C3 C2 119.90(19)
C4 C3 H3 118.0(17)
C2 C3 H3 122.0(17)
C5 C4 C3 119.84(19)
C5 C4 H4 121.2(16)
C3 C4 H4 118.8(16)
C4 C5 C6 120.32(19)
C4 C5 H5 122.8(14)
C6 C5 H5 116.9(14)
C5 C6 C1 120.78(18)
C5 C6 C7 121.28(18)
C1 C6 C7 117.69(17)
C6 C7 P1 104.71(13)
C6 C7 H7A 116.9(17)
P1 C7 H7A 109.1(17)
C6 C7 H7B 112.1(17)
P1 C7 H7B 104.7(18)
H7A C7 H7B 108(3)
F8A C8 F8C 107.22(17)
F8A C8 F8B 105.87(17)
F8C C8 F8B 107.01(17)
F8A C8 P1 109.83(14)
F8C C8 P1 110.84(14)
F8B C8 P1 115.65(13)
F9C C9 F9A 106.94(19)
F9C C9 F9B 107.7(2)
F9A C9 F9B 105.46(17)
F9C C9 P1 111.20(14)
F9A C9 P1 114.90(15)
F9B C9 P1 110.28(15)
C2 C10 P2 103.80(13)
C2 C10 H10A 112.1(14)
P2 C10 H10A 113.1(14)
C2 C10 H10B 116.1(15)
P2 C10 H10B 103.3(15)
H10A C10 H10B 108(2)
F11A C11 F11B 107.85(18)
F11A C11 F11C 106.42(16)
F11B C11 F11C 106.74(16)
F11A C11 P2 110.05(13)
F11B C11 P2 111.49(14)
F11C C11 P2 113.97(15)
F12A C12 F12B 107.61(18)
F12A C12 F12C 106.51(18)
F12B C12 F12C 106.86(17)
F12A C12 P2 111.13(13)
F12B C12 P2 111.70(15)
F12C C12 P2 112.71(15)

loop_
_geom_bond_atom_site_label_1
_geom_bond_atom_site_label_2
_geom_bond_distance
Ir1 C1 2.0990(18)
Ir1 C15 2.1700(18)
Ir1 C16 2.1817(19)
Ir1 C14 2.2022(19)
Ir1 P1 2.2268(5)
Ir1 P2 2.2346(4)
Ir1 C13 2.274(2)
C1 C6 1.404(3)
C1 C2 1.405(3)
P1 C7 1.836(2)
P1 C9 1.880(2)
P1 C8 1.882(2)
P2 C10 1.836(2)
P2 C12 1.883(2)
P2 C11 1.887(2)
C13 C14 1.403(3)
C13 H13A 0.93(3)
C13 H13B 0.94(3)
C14 C15 1.438(3)
C14 H14 0.93(3)
C15 C16 1.429(3)
C15 C17 1.502(3)
C16 H16A 0.98(2)
C16 H16B 0.95(3)
C17 H17A 1.01(3)
C17 H17B 1.00(3)
C17 H17C 1.01(3)
C2 C3 1.392(3)
C2 C10 1.515(3)
C3 C4 1.388(3)
C3 H3 0.87(3)
C4 C5 1.386(3)
C4 H4 0.91(3)
C5 C6 1.390(3)
C5 H5 0.94(3)
C6 C7 1.509(3)
C7 H7A 0.97(3)
C7 H7B 0.94(3)
C8 F8A 1.328(2)
C8 F8C 1.333(2)
C8 F8B 1.342(2)
C9 F9C 1.318(3)
C9 F9A 1.331(2)
C9 F9B 1.331(3)
C10 H10A 0.92(2)
C10 H10B 0.95(3)
C11 F11A 1.329(2)
C11 F11B 1.337(2)
C11 F11C 1.345(2)
C12 F12A 1.329(2)
C12 F12B 1.331(3)
C12 F12C 1.344(3)

loop_
_geom_torsion_atom_site_label_1
_geom_torsion_atom_site_label_2
_geom_torsion_atom_site_label_3
_geom_torsion_atom_site_label_4
_geom_torsion
C1 C6 C7 P1 -19.0(2)
C1 C2 C10 P2 22.72(19)
